data_8101831
loop_
_publ_author_name
'S. Y. Ho'
'E. R. T. Tiekink'

_publ_section_title
;
Crystal structure of bis(\m-diphenylphosphino)butane-P,P'-bis
[(N-(4-ethylcarboxyphenyl)-O-ethylthiocarbamato)gold(I)], [(CH~2~)
~4~(C~6~H~5~)~2~P)~2~][Au(SCNC~6~H~4~CO~2~C~2~H~5~)]~2~
;
_journal_issue 3
_journal_name_full 'Zeitschrift f\"ur Kristallographie - New Crystal Structures'
_journal_page_first 475
_journal_page_last 476
_journal_volume 220
_journal_year 2005
_chemical_formula_moiety 'C52 H56 Au2 N2 O6 P2 S2'
_chemical_formula_structural '[(CH~2~)~4~(Ph~2~P)~2~][Au(SC=NC~6~H~4~CO~2~Et-4)]~2~'
_chemical_formula_sum 'C52 H56 Au2 N2 O6 P2 S2'
_chemical_formula_weight 1324.98
_space_group_IT_number 14
_symmetry_cell_setting monoclinic
_symmetry_space_group_name_Hall '-P 2yn'
_symmetry_space_group_name_H-M 'P 1 21/n 1'
_atom_sites_solution_hydrogens geom
_atom_sites_solution_primary direct
_atom_sites_solution_secondary difmap
_audit_creation_method SHELXL-97
_cell_angle_alpha 90
_cell_angle_beta 92.546(4)
_cell_angle_gamma 90
_cell_formula_units_Z 2
_cell_length_a 10.5006(16)
_cell_length_b 10.1454(16)
_cell_length_c 24.085(4)
_cell_measurement_reflns_used 3621
_cell_measurement_temperature 223(2)
_cell_measurement_theta_max 24.6
_cell_measurement_theta_min 2.2
_cell_volume 2563.3(7)
_computing_cell_refinement 'SAINT (Bruker, 2000)'
_computing_data_collection 'SMART (Bruker, 2000)'
_computing_data_reduction SAINT
_computing_molecular_graphics 'ORTEPII (Johnson, 1976)'
_computing_publication_material SHELXL-97
_computing_structure_refinement 'SHELXL-97 (Sheldrick, 1997)'
_computing_structure_solution 'DIRDIF92 PATTY (Beurskens et al., 1992)'
_diffrn_ambient_temperature 223(2)
_diffrn_measured_fraction_theta_full 0.993
_diffrn_measured_fraction_theta_max 0.993
_diffrn_measurement_device_type 'Bruker AXS SMART CCD'
_diffrn_measurement_method omega/phi
_diffrn_radiation_monochromator graphite
_diffrn_radiation_source 'fine-focus sealed tube'
_diffrn_radiation_type MoK\a
_diffrn_radiation_wavelength 0.71069
_diffrn_reflns_av_R_equivalents 0.048
_diffrn_reflns_av_sigmaI/netI 0.065
_diffrn_reflns_limit_h_max 14
_diffrn_reflns_limit_h_min -14
_diffrn_reflns_limit_k_max 14
_diffrn_reflns_limit_k_min -13
_diffrn_reflns_limit_l_max 33
_diffrn_reflns_limit_l_min -27
_diffrn_reflns_number 21183
_diffrn_reflns_theta_full 30.0
_diffrn_reflns_theta_max 30.0
_diffrn_reflns_theta_min 1.7
_diffrn_standards_decay_% 0
_diffrn_standards_number 0
_exptl_absorpt_coefficient_mu 5.910
_exptl_absorpt_correction_T_max 1
_exptl_absorpt_correction_T_min 0.624
_exptl_absorpt_correction_type multi-scan
_exptl_absorpt_process_details '(SADABS, Bruker, 2000)'
_exptl_crystal_colour colorless
_exptl_crystal_density_diffrn 1.717
_exptl_crystal_density_method 'not measured'
_exptl_crystal_description plate
_exptl_crystal_F_000 1300
_exptl_crystal_size_max 0.26
_exptl_crystal_size_mid 0.13
_exptl_crystal_size_min 0.03
_refine_diff_density_max 1.50
_refine_diff_density_min -1.57
_refine_diff_density_rms 0.407
_refine_ls_extinction_method none
_refine_ls_goodness_of_fit_ref 1.08
_refine_ls_hydrogen_treatment constr
_refine_ls_matrix_type full
_refine_ls_number_parameters 298
_refine_ls_number_reflns 7458
_refine_ls_number_restraints 0
_refine_ls_restrained_S_all 1.08
_refine_ls_R_factor_all 0.070
_refine_ls_R_factor_gt 0.045
_refine_ls_shift/su_max_lt 0.001
_refine_ls_shift/su_mean 0.000
_refine_ls_structure_factor_coef Fsqd
_refine_ls_weighting_details 'calc w=1/[\s^2^(Fo^2^)+(0.0782P)^2^] where P=(Fo^2^+2Fc^2^)/3'
_refine_ls_weighting_scheme calc
_refine_ls_wR_factor_gt 0.117
_refine_ls_wR_factor_ref 0.146
_reflns_number_gt 5521
_reflns_number_total 7458
_reflns_threshold_expression I>2sigma(I)
_cod_data_source_file 1267-1600.cff
_cod_data_source_block shelxl
_cod_original_sg_symbol_H-M P12(1)/n1
_cod_database_code 8101831

loop_
_symmetry_equiv_pos_as_xyz
'x, y, z'
'-x+1/2, y+1/2, -z+1/2'
'-x, -y, -z'
'x-1/2, -y-1/2, z-1/2'

loop_
_atom_site_label
_atom_site_type_symbol
_atom_site_fract_x
_atom_site_fract_y
_atom_site_fract_z
_atom_site_U_iso_or_equiv
_atom_site_adp_type
_atom_site_occupancy
_atom_site_symmetry_multiplicity
_atom_site_Wyckoff_symbol
_atom_site_calc_flag
_atom_site_refinement_flags
_atom_site_disorder_assembly
_atom_site_disorder_group
Au Au 0.13328(2) 0.07438(2) 0.039402(10) 0.03112(10) Uani 1 4 e d . . .
S1 S 0.06784(19) -0.11404(18) 0.08395(7) 0.0431(4) Uani 1 4 e d . . .
P1 P 0.22675(14) 0.25237(14) 0.00227(7) 0.0272(3) Uani 1 4 e d . . .
O1 O 0.1933(5) 0.0237(5) 0.1603(2) 0.0513(13) Uani 1 4 e d . . .
O2 O -0.2362(6) -0.6797(7) 0.2067(3) 0.0737(19) Uani 1 4 e d . . .
O3 O -0.1152(6) -0.7301(6) 0.1372(3) 0.0642(16) Uani 1 4 e d . . .
N1 N 0.1158(6) -0.1682(6) 0.1935(3) 0.0445(14) Uani 1 4 e d . . .
C1 C 0.1309(7) -0.0900(6) 0.1529(3) 0.0369(14) Uani 1 4 e d . . .
C2 C 0.0504(7) -0.2880(7) 0.1876(3) 0.0414(16) Uani 1 4 e d . . .
C3 C 0.1036(7) -0.3943(7) 0.1602(3) 0.0419(16) Uani 1 4 e d . . .
H3 H 0.1827 -0.3855 0.1437 0.050 Uiso 1 4 e calc R . .
C4 C 0.0384(7) -0.5136(7) 0.1573(3) 0.0413(16) Uani 1 4 e d . . .
H4 H 0.0724 -0.5843 0.1376 0.050 Uiso 1 4 e calc R . .
C5 C -0.0750(7) -0.5299(7) 0.1830(3) 0.0421(16) Uani 1 4 e d . . .
C6 C -0.1276(9) -0.4265(7) 0.2114(4) 0.054(2) Uani 1 4 e d . . .
H6 H -0.2061 -0.4364 0.2282 0.065 Uiso 1 4 e calc R . .
C7 C -0.0610(7) -0.3058(7) 0.2147(3) 0.0438(16) Uani 1 4 e d . . .
H7 H -0.0933 -0.2363 0.2358 0.053 Uiso 1 4 e calc R . .
C8 C -0.1562(7) -0.6523(8) 0.1770(3) 0.0481(18) Uani 1 4 e d . . .
C10 C 0.2263(9) 0.0622(8) 0.2173(3) 0.055(2) Uani 1 4 e d . . .
H10A H 0.2395 -0.0166 0.2404 0.066 Uiso 1 4 e calc R . .
H10B H 0.3058 0.1129 0.2185 0.066 Uiso 1 4 e calc R . .
C11 C 0.1231(10) 0.1430(10) 0.2394(4) 0.076(3) Uani 1 4 e d . . .
H11A H 0.1444 0.1658 0.2778 0.115 Uiso 1 4 e calc R . .
H11B H 0.0441 0.0933 0.2374 0.115 Uiso 1 4 e calc R . .
H11C H 0.1129 0.2229 0.2176 0.115 Uiso 1 4 e calc R . .
C12 C 0.1236(6) 0.3832(6) -0.0292(3) 0.0310(12) Uani 1 4 e d . . .
H12A H 0.1770 0.4497 -0.0463 0.037 Uiso 1 4 e calc R . .
H12B H 0.0674 0.3447 -0.0584 0.037 Uiso 1 4 e calc R . .
C13 C 0.0441(6) 0.4482(6) 0.0135(3) 0.0342(14) Uani 1 4 e d . . .
H13A H 0.1002 0.4900 0.0419 0.041 Uiso 1 4 e calc R . .
H13B H -0.0069 0.3813 0.0317 0.041 Uiso 1 4 e calc R . .
C14 C 0.3335(6) 0.2042(6) -0.0513(3) 0.0293(12) Uani 1 4 e d . . .
C15 C 0.2978(7) 0.2073(7) -0.1068(3) 0.0422(16) Uani 1 4 e d . . .
H15 H 0.2167 0.2400 -0.1176 0.051 Uiso 1 4 e calc R . .
C16 C 0.3779(7) 0.1633(8) -0.1477(3) 0.0479(17) Uani 1 4 e d . . .
H16 H 0.3507 0.1640 -0.1854 0.058 Uiso 1 4 e calc R . .
C17 C 0.4973(10) 0.1192(8) -0.1314(4) 0.064(3) Uani 1 4 e d . . .
H17 H 0.5532 0.0919 -0.1586 0.077 Uiso 1 4 e calc R . .
C18 C 0.5367(7) 0.1141(8) -0.0767(4) 0.052(2) Uani 1 4 e d . . .
H18 H 0.6179 0.0802 -0.0667 0.062 Uiso 1 4 e calc R . .
C19 C 0.4596(7) 0.1578(7) -0.0361(3) 0.0474(18) Uani 1 4 e d . . .
H19 H 0.4889 0.1574 0.0013 0.057 Uiso 1 4 e calc R . .
C20 C 0.3256(6) 0.3325(6) 0.0555(3) 0.0306(12) Uani 1 4 e d . . .
C21 C 0.3833(11) 0.4539(8) 0.0468(4) 0.067(3) Uani 1 4 e d . . .
H21 H 0.3710 0.4953 0.0120 0.081 Uiso 1 4 e calc R . .
C22 C 0.4566(8) 0.5137(8) 0.0868(4) 0.056(2) Uani 1 4 e d . . .
H22 H 0.4900 0.5981 0.0805 0.067 Uiso 1 4 e calc R . .
C23 C 0.4820(10) 0.4523(9) 0.1360(4) 0.064(2) Uani 1 4 e d . . .
H23 H 0.5374 0.4910 0.1630 0.077 Uiso 1 4 e calc R . .
C24 C 0.4261(11) 0.3339(12) 0.1457(4) 0.089(4) Uani 1 4 e d . . .
H24 H 0.4359 0.2955 0.1811 0.107 Uiso 1 4 e calc R . .
C25 C 0.3573(10) 0.2710(9) 0.1055(4) 0.073(3) Uani 1 4 e d . . .
H25 H 0.3303 0.1840 0.1114 0.088 Uiso 1 4 e calc R . .
C26 C -0.1811(9) -0.8518(9) 0.1262(5) 0.070(3) Uani 1 4 e d . . .
H26A H -0.2314 -0.8765 0.1579 0.084 Uiso 1 4 e calc R . .
H26B H -0.1202 -0.9226 0.1195 0.084 Uiso 1 4 e calc R . .
C27 C -0.2715(10) -0.8278(10) 0.0725(5) 0.092(4) Uani 1 4 e d . . .
H27A H -0.3227 -0.9059 0.0650 0.138 Uiso 1 4 e calc R . .
H27B H -0.2200 -0.8096 0.0410 0.138 Uiso 1 4 e calc R . .
H27C H -0.3269 -0.7533 0.0788 0.138 Uiso 1 4 e calc R . .

loop_
_atom_site_aniso_label
_atom_site_aniso_U_11
_atom_site_aniso_U_22
_atom_site_aniso_U_33
_atom_site_aniso_U_23
_atom_site_aniso_U_13
_atom_site_aniso_U_12
Au 0.03303(14) 0.03023(14) 0.02987(14) 0.00372(9) -0.00120(9) -0.00350(9)
S1 0.0543(11) 0.0410(8) 0.0329(9) 0.0081(7) -0.0097(8) -0.0210(8)
P1 0.0275(7) 0.0256(7) 0.0282(8) 0.0022(6) -0.0023(6) 0.0001(5)
O1 0.066(3) 0.050(3) 0.037(3) 0.002(2) -0.013(2) -0.024(3)
O2 0.056(4) 0.086(4) 0.080(5) -0.002(4) 0.013(3) -0.037(3)
O3 0.068(4) 0.055(3) 0.071(4) -0.015(3) 0.012(3) -0.017(3)
N1 0.049(4) 0.049(3) 0.033(3) 0.006(3) -0.013(3) -0.006(3)
C1 0.038(3) 0.040(3) 0.032(3) 0.002(3) -0.008(3) -0.009(3)
C2 0.060(4) 0.042(4) 0.022(3) 0.009(3) -0.006(3) -0.002(3)
C3 0.045(4) 0.051(4) 0.030(3) 0.004(3) -0.001(3) -0.005(3)
C4 0.053(4) 0.044(4) 0.027(3) 0.002(3) 0.004(3) -0.003(3)
C5 0.052(4) 0.040(3) 0.034(4) 0.008(3) -0.003(3) -0.006(3)
C6 0.075(6) 0.048(4) 0.040(4) 0.003(3) 0.020(4) -0.002(4)
C7 0.042(4) 0.042(4) 0.047(4) -0.001(3) -0.006(3) 0.002(3)
C8 0.042(4) 0.055(5) 0.047(5) 0.012(4) -0.004(3) -0.007(3)
C10 0.066(5) 0.064(5) 0.033(4) -0.005(3) -0.012(4) -0.020(4)
C11 0.092(8) 0.076(7) 0.061(6) -0.012(5) -0.007(6) 0.001(6)
C12 0.033(3) 0.028(3) 0.031(3) 0.002(2) -0.006(2) 0.002(2)
C13 0.027(3) 0.039(3) 0.036(3) 0.006(3) -0.008(3) 0.005(2)
C14 0.029(3) 0.024(3) 0.034(3) 0.004(2) 0.000(2) -0.003(2)
C15 0.041(4) 0.050(4) 0.036(4) -0.001(3) -0.001(3) 0.005(3)
C16 0.047(4) 0.058(4) 0.039(4) 0.001(3) 0.003(3) 0.010(4)
C17 0.086(7) 0.048(4) 0.063(6) -0.002(4) 0.041(5) 0.006(5)
C18 0.027(3) 0.054(4) 0.074(6) 0.004(4) 0.003(4) 0.014(3)
C19 0.049(4) 0.040(4) 0.054(5) 0.008(3) 0.006(4) 0.010(3)
C20 0.031(3) 0.030(3) 0.030(3) -0.004(2) 0.001(2) -0.001(2)
C21 0.108(8) 0.047(4) 0.046(5) 0.010(4) -0.003(5) -0.035(5)
C22 0.049(4) 0.047(4) 0.071(6) 0.000(4) -0.017(4) -0.021(4)
C23 0.073(6) 0.068(5) 0.050(5) -0.017(4) -0.005(5) -0.028(5)
C24 0.109(8) 0.107(8) 0.049(6) 0.022(6) -0.036(6) -0.054(7)
C25 0.107(8) 0.068(5) 0.041(5) 0.012(4) -0.026(5) -0.047(5)
C26 0.058(5) 0.048(5) 0.104(9) -0.013(5) -0.001(5) -0.016(4)
C27 0.083(7) 0.064(6) 0.127(11) -0.021(6) -0.028(7) -0.015(6)

loop_
_atom_type_symbol
_atom_type_description
_atom_type_scat_dispersion_real
_atom_type_scat_dispersion_imag
_atom_type_scat_source
C C 0.0033 0.0016 'International Tables Vol C Tables 4.2.6.8 and 6.1.1.4'
H H 0.0000 0.0000 'International Tables Vol C Tables 4.2.6.8 and 6.1.1.4'
Au Au -2.0133 8.8022 'International Tables Vol C Tables 4.2.6.8 and 6.1.1.4'
N N 0.0061 0.0033 'International Tables Vol C Tables 4.2.6.8 and 6.1.1.4'
O O 0.0106 0.0060 'International Tables Vol C Tables 4.2.6.8 and 6.1.1.4'
P P 0.1023 0.0942 'International Tables Vol C Tables 4.2.6.8 and 6.1.1.4'
S S 0.1246 0.1234 'International Tables Vol C Tables 4.2.6.8 and 6.1.1.4'

loop_
_geom_angle_atom_site_label_1
_geom_angle_atom_site_label_2
_geom_angle_atom_site_label_3
_geom_angle
_geom_angle_site_symmetry_1
_geom_angle_site_symmetry_3
_geom_angle_publ_flag
P1 Au S1 171.22(6) . . ?
C1 S1 Au 102.4(2) . . ?
C14 P1 C20 105.8(3) . . ?
C14 P1 C12 105.7(3) . . ?
C20 P1 C12 105.9(3) . . ?
C14 P1 Au 111.08(19) . . ?
C20 P1 Au 109.0(2) . . ?
C12 P1 Au 118.5(2) . . ?
C1 O1 C10 117.0(6) . . ?
C8 O3 C26 118.3(7) . . ?
C1 N1 C2 122.7(6) . . ?
N1 C1 O1 120.8(6) . . ?
N1 C1 S1 125.3(5) . . ?
O1 C1 S1 113.8(5) . . ?
C3 C2 N1 121.0(7) . . ?
C3 C2 C7 119.3(7) . . ?
N1 C2 C7 119.3(7) . . ?
C2 C3 C4 119.3(7) . . ?
C2 C3 H3 120.3 . . ?
C4 C3 H3 120.3 . . ?
C5 C4 C3 121.1(7) . . ?
C5 C4 H4 119.4 . . ?
C3 C4 H4 119.4 . . ?
C6 C5 C4 120.3(7) . . ?
C6 C5 C8 115.8(7) . . ?
C4 C5 C8 123.6(7) . . ?
C7 C6 C5 118.7(8) . . ?
C7 C6 H6 120.6 . . ?
C5 C6 H6 120.6 . . ?
C6 C7 C2 121.0(7) . . ?
C6 C7 H7 119.5 . . ?
C2 C7 H7 119.5 . . ?
O2 C8 O3 124.7(8) . . ?
O2 C8 C5 124.0(8) . . ?
O3 C8 C5 110.9(7) . . ?
C11 C10 O1 110.0(7) . . ?
C11 C10 H10A 109.7 . . ?
O1 C10 H10A 109.7 . . ?
C11 C10 H10B 109.7 . . ?
O1 C10 H10B 109.7 . . ?
H10A C10 H10B 108.2 . . ?
C10 C11 H11A 109.5 . . ?
C10 C11 H11B 109.5 . . ?
H11A C11 H11B 109.5 . . ?
C10 C11 H11C 109.5 . . ?
H11A C11 H11C 109.5 . . ?
H11B C11 H11C 109.5 . . ?
C13 C12 P1 111.5(4) . . ?
C13 C12 H12A 109.3 . . ?
P1 C12 H12A 109.3 . . ?
C13 C12 H12B 109.3 . . ?
P1 C12 H12B 109.3 . . ?
H12A C12 H12B 108.0 . . ?
C12 C13 C13 110.9(7) . 3_565 ?
C12 C13 H13A 109.5 . . ?
C13 C13 H13A 109.5 3_565 . ?
C12 C13 H13B 109.5 . . ?
C13 C13 H13B 109.5 3_565 . ?
H13A C13 H13B 108.1 . . ?
C15 C14 C19 117.6(6) . . ?
C15 C14 P1 122.4(5) . . ?
C19 C14 P1 120.0(5) . . ?
C14 C15 C16 122.2(7) . . ?
C14 C15 H15 118.9 . . ?
C16 C15 H15 118.9 . . ?
C15 C16 C17 118.3(7) . . ?
C15 C16 H16 120.9 . . ?
C17 C16 H16 120.9 . . ?
C18 C17 C16 121.5(7) . . ?
C18 C17 H17 119.2 . . ?
C16 C17 H17 119.2 . . ?
C17 C18 C19 120.8(7) . . ?
C17 C18 H18 119.6 . . ?
C19 C18 H18 119.6 . . ?
C18 C19 C14 119.5(8) . . ?
C18 C19 H19 120.2 . . ?
C14 C19 H19 120.2 . . ?
C21 C20 C25 116.1(7) . . ?
C21 C20 P1 122.1(6) . . ?
C25 C20 P1 121.5(5) . . ?
C22 C21 C20 121.8(8) . . ?
C22 C21 H21 119.1 . . ?
C20 C21 H21 119.1 . . ?
C23 C22 C21 120.1(8) . . ?
C23 C22 H22 119.9 . . ?
C21 C22 H22 119.9 . . ?
C22 C23 C24 119.1(8) . . ?
C22 C23 H23 120.4 . . ?
C24 C23 H23 120.4 . . ?
C25 C24 C23 121.2(9) . . ?
C25 C24 H24 119.4 . . ?
C23 C24 H24 119.4 . . ?
C24 C25 C20 120.9(8) . . ?
C24 C25 H25 119.5 . . ?
C20 C25 H25 119.5 . . ?
O3 C26 C27 106.5(8) . . ?
O3 C26 H26A 110.4 . . ?
C27 C26 H26A 110.4 . . ?
O3 C26 H26B 110.4 . . ?
C27 C26 H26B 110.4 . . ?
H26A C26 H26B 108.6 . . ?
C26 C27 H27A 109.5 . . ?
C26 C27 H27B 109.5 . . ?
H27A C27 H27B 109.5 . . ?
C26 C27 H27C 109.5 . . ?
H27A C27 H27C 109.5 . . ?
H27B C27 H27C 109.5 . . ?

loop_
_geom_bond_atom_site_label_1
_geom_bond_atom_site_label_2
_geom_bond_distance
_geom_bond_site_symmetry_2
_geom_bond_publ_flag
Au P1 2.2587(15) . ?
Au S1 2.3115(17) . ?
S1 C1 1.777(7) . ?
P1 C14 1.813(6) . ?
P1 C20 1.806(6) . ?
P1 C12 1.853(6) . ?
O1 C1 1.335(7) . ?
O1 C10 1.454(9) . ?
O2 C8 1.160(9) . ?
O3 C8 1.329(10) . ?
O3 C26 1.435(9) . ?
N1 C1 1.274(9) . ?
N1 C2 1.399(9) . ?
C2 C3 1.394(10) . ?
C2 C7 1.378(10) . ?
C3 C4 1.391(10) . ?
C3 H3 0.9400 . ?
C4 C5 1.376(10) . ?
C4 H4 0.9400 . ?
C5 C6 1.381(11) . ?
C5 C8 1.510(10) . ?
C6 C7 1.411(10) . ?
C6 H6 0.9400 . ?
C7 H7 0.9400 . ?
C10 C11 1.477(13) . ?
C10 H10A 0.9800 . ?
C10 H10B 0.9800 . ?
C11 H11A 0.9700 . ?
C11 H11B 0.9700 . ?
C11 H11C 0.9700 . ?
C12 C13 1.504(9) . ?
C12 H12A 0.9800 . ?
C12 H12B 0.9800 . ?
C13 C13 1.528(11) 3_565 ?
C13 H13A 0.9800 . ?
C13 H13B 0.9800 . ?
C14 C15 1.372(9) . ?
C14 C19 1.437(9) . ?
C15 C16 1.396(10) . ?
C15 H15 0.9400 . ?
C16 C17 1.372(12) . ?
C16 H16 0.9400 . ?
C17 C18 1.365(13) . ?
C17 H17 0.9400 . ?
C18 C19 1.370(11) . ?
C18 H18 0.9400 . ?
C19 H19 0.9400 . ?
C20 C21 1.392(9) . ?
C20 C25 1.385(10) . ?
C21 C22 1.351(11) . ?
C21 H21 0.9400 . ?
C22 C23 1.354(12) . ?
C22 H22 0.9400 . ?
C23 C24 1.362(13) . ?
C23 H23 0.9400 . ?
C24 C25 1.343(12) . ?
C24 H24 0.9400 . ?
C25 H25 0.9400 . ?
C26 C27 1.588(15) . ?
C26 H26A 0.9800 . ?
C26 H26B 0.9800 . ?
C27 H27A 0.9700 . ?
C27 H27B 0.9700 . ?
C27 H27C 0.9700 . ?
